data_1005014
loop_
_publ_author_name
'Elder, S H'
'DiSalvo, F J'
'Parise, J B'
'Hriljac, J A'
'Richardsen, J W, jr.'

_publ_section_title
;
The synthesis and structural characterization of Na~3~WO~3~N
;
_journal_coden_ASTM JSSCBI
_journal_name_full 'Journal of Solid State Chemistry'
_journal_page_first 73
_journal_page_last 79
_journal_paper_doi 10.1006/jssc.1994.1011
_journal_volume 108
_journal_year 1994
_chemical_formula_structural 'Na3 (W O3 N)'
_chemical_formula_sum 'N Na3 O3 W'
_chemical_name_systematic 'Sodium trioxonitridotungstate'
_space_group_IT_number 31
_symmetry_cell_setting orthorhombic
_symmetry_Int_Tables_number 31
_symmetry_space_group_name_Hall 'P 2ac -2'
_symmetry_space_group_name_H-M 'P m n 21'
_cell_angle_alpha 90
_cell_angle_beta 90
_cell_angle_gamma 90
_cell_formula_units_Z 2
_cell_length_a 7.2481(3)
_cell_length_b 6.2728(3)
_cell_length_c 5.6493(2)
_cell_volume 256.9
_refine_ls_R_factor_all 0.0286
_cod_database_code 1005014

loop_
_symmetry_equiv_pos_as_xyz
x,y,z
-x,y,z
1/2-x,-y,1/2+z
1/2+x,-y,1/2+z

loop_
_atom_site_label
_atom_site_type_symbol
_atom_site_symmetry_multiplicity
_atom_site_Wyckoff_symbol
_atom_site_fract_x
_atom_site_fract_y
_atom_site_fract_z
_atom_site_occupancy
_atom_site_attached_hydrogens
_atom_site_calc_flag
W1 W6+ 2 a 0. 0.828(1) 0. 1. 0 d
Na1 Na1+ 2 a 0.5 0.842(1) 0.9800(8) 1. 0 d
Na2 Na1+ 4 b 0.2456(4) 0.3326(7) 0.9758(7) 1. 0 d
O1 O2- 2 a 0. 0.1021(3) 0.8960(7) 0.75 0 d
N1 N3- 2 a 0. 0.1021(3) 0.8960(7) 0.25 0 d
O2 O2- 2 a 0.5 0.1752(6) 0.8139(6) 0.75 0 d
N2 N3- 2 a 0.5 0.1752(6) 0.8139(6) 0.25 0 d
O3 O2- 4 b 0.2054(2) 0.6919(2) 0.8988(5) 0.75 0 d
N3 N3- 4 b 0.2054(2) 0.6919(2) 0.8988(5) 0.25 0 d

loop_
_atom_type_symbol
_atom_type_oxidation_number
W6+ 6.000
Na1+ 1.000
O2- -2.000
N3- -3.000
